data_7013268
loop_
_publ_author_name
'Jin Zhao'
'Xiangge Zhou'
'Ana M. Santos'
'Eberhardt Herdtweck'
'Carlos C. Rom\~ao'
'Fritz E. K\"uhn'

_publ_section_title
;
 Molybdenum(VI)cis-dioxo complexes bearing sugar derived chiral
 Schiff-base ligands: synthesis, characterization, and catalytic
 applications
;
_journal_issue 19
_journal_name_full 'Dalton Trans.'
_journal_page_first 3736
_journal_page_last 3742
_journal_paper_doi 10.1039/b306039j
_journal_year 2003
_chemical_absolute_configuration syn
_chemical_formula_moiety 'C21 H27 Mo N O12'
_chemical_formula_sum 'C21 H27 Mo N O12'
_chemical_formula_weight 581.38
_chemical_name_systematic
;
?
;
_space_group_IT_number 19
_symmetry_cell_setting orthorhombic
_symmetry_space_group_name_Hall 'P 2ac 2ab'
_symmetry_space_group_name_H-M 'P 21 21 21'
_atom_sites_solution_hydrogens difmap
_atom_sites_solution_primary direct
_atom_sites_solution_secondary difmap
_cell_angle_alpha 90
_cell_angle_beta 90
_cell_angle_gamma 90
_cell_formula_units_Z 4
_cell_length_a 16.0532(1)
_cell_length_b 8.0234(1)
_cell_length_c 18.8865(1)
_cell_measurement_reflns_used 2569
_cell_measurement_temperature 173(1)
_cell_measurement_theta_max 25.34
_cell_measurement_theta_min 1.66
_cell_volume 2432.60(4)
_computing_cell_refinement 'DENZO (Nonius, 2001b)'
_computing_data_collection 'Kappa-CCD Control Software (Nonius, 2001a)'
_computing_data_reduction 'DENZO (Nonius, 2001b)'
_computing_molecular_graphics 'PLATON (Spek, 2001)'
_computing_publication_material 'PLATON (Spek, 2001)'
_computing_structure_refinement 'SHELXL97 (Sheldrick, 1998)'
_computing_structure_solution 'SIR92 (Altomare, 1994)'
_diffrn_ambient_temperature 173(1)
_diffrn_detector ' CCD plate '
_diffrn_detector_area_resol_mean 18
_diffrn_measured_fraction_theta_full 1.000
_diffrn_measured_fraction_theta_max 1.000
_diffrn_measurement_device ' \k-geometry diffractometer '
_diffrn_measurement_device_type ' Nonius \k-CCD diffractometer'
_diffrn_measurement_method ' phi- and omega-rotation '
_diffrn_radiation_monochromator graphite
_diffrn_radiation_source 'NONIUS FR 591 rotating anode'
_diffrn_radiation_type 'Mo K\a'
_diffrn_radiation_wavelength 0.71073
_diffrn_reflns_av_R_equivalents 0.035
_diffrn_reflns_av_sigmaI/netI 0.0130
_diffrn_reflns_limit_h_max 19
_diffrn_reflns_limit_h_min -19
_diffrn_reflns_limit_k_max 9
_diffrn_reflns_limit_k_min -9
_diffrn_reflns_limit_l_max 22
_diffrn_reflns_limit_l_min -22
_diffrn_reflns_number 54662
_diffrn_reflns_theta_full 25.34
_diffrn_reflns_theta_max 25.34
_diffrn_reflns_theta_min 1.66
_diffrn_standards_decay_% 0
_exptl_absorpt_coefficient_mu 0.603
_exptl_absorpt_correction_T_max 0.926
_exptl_absorpt_correction_T_min 0.710
_exptl_absorpt_correction_type multi-scan
_exptl_absorpt_process_details '(applied during the scaling procedure; Nonius, 2001b)'
_exptl_crystal_colour yellow
_exptl_crystal_density_diffrn 1.587
_exptl_crystal_density_meas ?
_exptl_crystal_density_method none
_exptl_crystal_description fragment
_exptl_crystal_F_000 1192
_exptl_crystal_size_max 0.61
_exptl_crystal_size_mid 0.18
_exptl_crystal_size_min 0.13
_refine_diff_density_max 0.394
_refine_diff_density_min -0.276
_refine_diff_density_rms 0.041
_refine_ls_abs_structure_details 'Flack H D (1983), Acta Cryst. A39, 876-881'
_refine_ls_abs_structure_Flack -0.015(19)
_refine_ls_goodness_of_fit_ref 1.081
_refine_ls_hydrogen_treatment refall
_refine_ls_matrix_type full
_refine_ls_number_parameters 424
_refine_ls_number_reflns 4450
_refine_ls_number_restraints 0
_refine_ls_restrained_S_all 1.081
_refine_ls_R_factor_all 0.0183
_refine_ls_R_factor_gt 0.0179
_refine_ls_shift/su_max 0.001
_refine_ls_shift/su_mean 0.000
_refine_ls_structure_factor_coef Fsqd
_refine_ls_weighting_details 'w=1/[\s^2^(Fo^2^)+(Fo^2^)+(0.0253P)^2^+0.7656P] where P=(Fo^2^+2Fc^2^)/3'
_refine_ls_weighting_scheme sigma
_refine_ls_wR_factor_gt 0.0455
_refine_ls_wR_factor_ref 0.0457
_reflns_number_gt 4386
_reflns_number_total 4450
_reflns_threshold_expression I>2\s(I)
_cod_data_source_file b306039j.txt
_cod_data_source_block ZHAH-4262-173
_cod_depositor_comments
;
The following automatic conversions were performed:
'_symmetry_cell_setting' value 'Orthorhombic' changed to 'orthorhombic'
according to '/home/saulius/struct/CIF-dictionaries/cif_core.dic'
dictionary named 'cif_core.dic' version 2.4.1 from 2010-06-29.

Automatic conversion script
Id: cif_fix_enum 1527 2010-12-29 10:47:43Z saulius 

The following automatic conversions were performed:

'_exptl_crystal_density_meas' value 'none' was changed to '?' - the
value is perceived as not measured.

Automatic conversion script
Id: cif_fix_values 3008 2015-01-20 13:52:24Z robertas 
;
_cod_database_code 7013268

loop_
_symmetry_equiv_pos_as_xyz
x,y,z
1/2-x,-y,1/2+z
1/2+x,1/2-y,-z
-x,1/2+y,1/2-z

loop_
_atom_site_aniso_label
_atom_site_aniso_U_11
_atom_site_aniso_U_22
_atom_site_aniso_U_33
_atom_site_aniso_U_23
_atom_site_aniso_U_13
_atom_site_aniso_U_12
Mo 0.0169(1) 0.0323(1) 0.0262(1) -0.0049(1) 0.0015(1) 0.0028(1)
O1 0.0350(8) 0.0260(6) 0.0309(7) 0.0073(6) 0.0036(6) 0.0038(6)
O2 0.0208(6) 0.0283(7) 0.0310(6) -0.0011(5) 0.0038(6) 0.0029(6)
O4 0.0187(6) 0.0282(7) 0.0312(7) 0.0015(6) 0.0020(5) 0.0036(5)
O5 0.0361(9) 0.0363(8) 0.0801(13) 0.0181(10) -0.0009(8) 0.0008(8)
O6 0.0227(7) 0.0297(7) 0.0269(7) -0.0032(6) 0.0027(5) 0.0019(5)
O7 0.0430(10) 0.0563(11) 0.0965(16) -0.0347(11) 0.0369(11) -0.0118(9)
O8 0.0361(8) 0.0447(8) 0.0238(6) -0.0002(7) -0.0003(6) 0.0144(7)
O9 0.0880(14) 0.0366(9) 0.0356(8) -0.0097(7) 0.0080(9) 0.0050(9)
O10 0.0204(7) 0.0480(8) 0.0257(6) -0.0020(6) 0.0015(5) -0.0003(7)
O11 0.0409(9) 0.0380(8) 0.0452(9) -0.0126(6) -0.0012(7) 0.0057(6)
O12 0.0191(6) 0.0560(9) 0.0332(8) -0.0035(7) 0.0030(5) 0.0025(6)
O13 0.0234(6) 0.0304(7) 0.0349(7) 0.0040(7) -0.0010(8) -0.0013(6)
N 0.0191(7) 0.0267(7) 0.0267(8) -0.0043(7) 0.0025(6) -0.0011(6)
C1 0.0287(10) 0.0230(9) 0.0330(10) 0.0001(8) 0.0035(8) -0.0001(8)
C2 0.0214(9) 0.0259(9) 0.0294(9) 0.0025(8) 0.0055(7) -0.0020(8)
C3 0.0173(9) 0.0244(9) 0.0265(10) 0.0012(8) 0.0023(8) 0.0024(7)
C4 0.0231(9) 0.0258(9) 0.0277(10) 0.0008(8) 0.0039(8) -0.0010(8)
C5 0.0248(10) 0.0315(9) 0.0254(9) 0.0054(7) 0.0052(8) 0.0042(8)
C6 0.0331(10) 0.0557(14) 0.0271(10) 0.0087(9) 0.0059(10) 0.0155(11)
C9 0.0298(11) 0.0313(10) 0.0290(10) 0.0031(9) 0.0035(8) 0.0065(9)
C10 0.0332(13) 0.0521(18) 0.074(2) 0.0204(16) 0.0037(13) 0.0183(12)
C11 0.0239(11) 0.0402(12) 0.0310(11) -0.0054(9) 0.0022(8) 0.0056(9)
C12 0.0365(12) 0.0379(12) 0.0348(12) -0.0056(11) -0.0029(10) 0.0063(11)
C13 0.0532(14) 0.0314(11) 0.0250(10) 0.0044(9) 0.0016(9) -0.0022(10)
C14 0.0487(16) 0.075(2) 0.0421(15) 0.0053(15) -0.0115(12) -0.0013(15)
C15 0.0182(9) 0.0295(9) 0.0346(10) -0.0051(9) 0.0026(8) -0.0028(7)
C16 0.0222(9) 0.0313(10) 0.0308(10) -0.0044(9) -0.0012(7) -0.0019(9)
C17 0.0224(9) 0.0343(10) 0.0295(9) -0.0052(9) -0.0026(7) -0.0011(9)
C18 0.0273(11) 0.0631(16) 0.0312(12) 0.0019(11) 0.0022(9) -0.0008(11)
C19 0.0378(14) 0.086(2) 0.0310(13) 0.0049(14) -0.0075(10) -0.0061(13)
C20 0.0265(11) 0.0761(18) 0.0403(13) 0.0035(13) -0.0124(10) 0.0004(12)
C21 0.0218(10) 0.0488(14) 0.0378(11) -0.0032(10) -0.0034(9) -0.0007(9)
C22 0.0278(11) 0.0416(13) 0.0563(15) -0.0050(12) -0.0022(11) -0.0069(9)
C23 0.0387(13) 0.0484(15) 0.0558(15) -0.0093(14) -0.0094(12) -0.0029(13)

loop_
_atom_site_label
_atom_site_type_symbol
_atom_site_thermal_displace_type
_atom_site_fract_x
_atom_site_fract_y
_atom_site_fract_z
_atom_site_occupancy
_atom_site_U_iso_or_equiv
_atom_site_calc_flag
_atom_site_refinement_flags
Mo Mo Uani 0.76816(1) 0.19781(2) -0.01659(1) 1.000 0.0251(1) . .
O1 O Uani 0.71528(9) 0.10690(17) 0.19497(7) 1.000 0.0306(4) . .
O2 O Uani 0.77344(8) 0.17106(15) 0.08560(7) 1.000 0.0267(4) . .
O4 O Uani 0.55000(8) 0.46095(17) 0.11985(8) 1.000 0.0260(4) . .
O5 O Uani 0.60978(10) 0.7063(2) 0.09199(10) 1.000 0.0508(6) . .
O6 O Uani 0.65782(8) 0.53516(17) 0.23943(7) 1.000 0.0264(4) . .
O7 O Uani 0.53345(12) 0.5445(2) 0.29298(12) 1.000 0.0653(7) . .
O8 O Uani 0.81556(9) 0.1858(2) 0.32166(7) 1.000 0.0349(4) . .
O9 O Uani 0.81307(14) 0.3330(2) 0.42254(9) 1.000 0.0534(6) . .
O10 O Uani 0.71875(8) 0.30073(19) -0.10041(7) 1.000 0.0314(4) . .
O11 O Uani 0.75028(10) -0.00282(19) -0.03965(8) 1.000 0.0414(5) . .
O12 O Uani 0.87206(8) 0.2311(2) -0.03152(8) 1.000 0.0361(4) . .
O13 O Uani 0.76941(9) 0.47856(18) 0.01840(8) 1.000 0.0296(4) . .
N N Uani 0.63455(9) 0.23254(18) 0.02239(9) 1.000 0.0242(4) . .
C1 C Uani 0.70290(13) 0.1079(2) 0.12116(11) 1.000 0.0282(6) . .
C2 C Uani 0.62724(11) 0.2113(3) 0.09922(10) 1.000 0.0256(5) . .
C3 C Uani 0.62975(11) 0.3830(2) 0.13398(10) 1.000 0.0227(5) . .
C4 C Uani 0.64353(12) 0.3690(2) 0.21300(10) 1.000 0.0255(5) . .
C5 C Uani 0.72227(13) 0.2683(2) 0.22715(10) 1.000 0.0272(5) . .
C6 C Uani 0.73283(16) 0.2415(3) 0.30609(11) 1.000 0.0386(7) . .
C9 C Uani 0.54912(13) 0.6214(3) 0.09777(11) 1.000 0.0300(6) . .
C10 C Uani 0.46196(17) 0.6749(4) 0.0817(2) 1.000 0.0531(10) . .
C11 C Uani 0.59626(13) 0.6127(3) 0.27556(12) 1.000 0.0317(7) . .
C12 C Uani 0.61721(16) 0.7907(3) 0.28858(13) 1.000 0.0364(7) . .
C13 C Uani 0.84790(16) 0.2389(3) 0.38349(11) 1.000 0.0365(7) . .
C14 C Uani 0.93212(19) 0.1668(5) 0.39645(16) 1.000 0.0553(10) . .
C15 C Uani 0.56859(11) 0.2639(2) -0.01422(12) 1.000 0.0274(5) . .
C16 C Uani 0.56888(11) 0.3020(3) -0.08883(10) 1.000 0.0281(6) . .
C17 C Uani 0.64237(12) 0.3188(3) -0.12857(10) 1.000 0.0287(5) . .
C18 C Uani 0.63729(15) 0.3627(3) -0.20014(12) 1.000 0.0405(8) . .
C19 C Uani 0.56079(16) 0.3923(4) -0.23062(14) 1.000 0.0516(9) . .
C20 C Uani 0.48719(15) 0.3786(4) -0.19222(13) 1.000 0.0476(8) . .
C21 C Uani 0.49158(13) 0.3326(3) -0.12201(12) 1.000 0.0361(7) . .
C22 C Uani 0.84088(14) 0.5496(3) 0.05444(15) 1.000 0.0419(8) . .
C23 C Uani 0.82199(16) 0.7141(4) 0.08702(16) 1.000 0.0476(8) . .
H H Uiso 0.7493(14) 0.532(3) -0.0027(12) 1.000 0.022(7) . .
H11 H Uiso 0.6934(13) -0.009(3) 0.1096(11) 1.000 0.019(5) . .
H21 H Uiso 0.5775(13) 0.155(3) 0.1137(11) 1.000 0.021(5) . .
H31 H Uiso 0.6702(13) 0.447(2) 0.1124(11) 1.000 0.018(5) . .
H41 H Uiso 0.5969(13) 0.323(3) 0.2363(11) 1.000 0.022(5) . .
H51 H Uiso 0.7655(13) 0.333(2) 0.2080(10) 1.000 0.018(5) . .
H61 H Uiso 0.7243(18) 0.346(3) 0.3317(15) 1.000 0.053(8) . .
H62 H Uiso 0.6963(15) 0.160(3) 0.3232(12) 1.000 0.031(6) . .
H101 H Uiso 0.444(4) 0.650(9) 0.044(4) 1.000 0.20(3) . .
H102 H Uiso 0.459(2) 0.784(5) 0.0789(18) 1.000 0.075(11) . .
H103 H Uiso 0.432(3) 0.651(6) 0.121(3) 1.000 0.111(16) . .
H121 H Uiso 0.669(3) 0.808(6) 0.287(2) 1.000 0.108(15) . .
H122 H Uiso 0.589(2) 0.828(5) 0.327(2) 1.000 0.087(12) . .
H123 H Uiso 0.608(3) 0.840(6) 0.250(2) 1.000 0.104(15) . .
H141 H Uiso 0.942(3) 0.042(6) 0.381(2) 1.000 0.105(14) . .
H142 H Uiso 0.9385(19) 0.129(4) 0.4427(18) 1.000 0.065(9) . .
H143 H Uiso 0.968(3) 0.245(5) 0.376(2) 1.000 0.104(14) . .
H151 H Uiso 0.5161(13) 0.262(2) 0.0098(11) 1.000 0.027(5) . .
H181 H Uiso 0.6827(17) 0.375(3) -0.2284(14) 1.000 0.045(7) . .
H191 H Uiso 0.5585(18) 0.420(4) -0.2760(17) 1.000 0.052(8) . .
H201 H Uiso 0.4415(17) 0.391(3) -0.2123(13) 1.000 0.037(7) . .
H211 H Uiso 0.4397(16) 0.321(3) -0.0951(13) 1.000 0.038(6) . .
H221 H Uiso 0.8875(18) 0.556(3) 0.0178(16) 1.000 0.055(7) . .
H222 H Uiso 0.860(3) 0.469(5) 0.102(2) 1.000 0.114(15) . .
H231 H Uiso 0.869(2) 0.754(4) 0.1108(17) 1.000 0.065(9) . .
H232 H Uiso 0.7779(19) 0.709(4) 0.1208(16) 1.000 0.061(8) . .
H233 H Uiso 0.802(2) 0.792(4) 0.0480(18) 1.000 0.079(10) . .

loop_
_atom_type_symbol
_atom_type_description
_atom_type_scat_dispersion_real
_atom_type_scat_dispersion_imag
_atom_type_scat_source
O O 0.0106 0.0060 'International Tables Vol C Tables 4.2.6.8 and 6.1.1.4'
N N 0.0061 0.0033 'International Tables Vol C Tables 4.2.6.8 and 6.1.1.4'
Mo Mo -1.6832 0.6857 'International Tables Vol C Tables 4.2.6.8 and 6.1.1.4'
H H 0.0000 0.0000 'International Tables Vol C Tables 4.2.6.8 and 6.1.1.4'
C C 0.0033 0.0016 'International Tables Vol C Tables 4.2.6.8 and 6.1.1.4'

loop_
_geom_angle_atom_site_label_1
_geom_angle_atom_site_label_2
_geom_angle_atom_site_label_3
_geom_angle
_geom_angle_site_symmetry_1
_geom_angle_site_symmetry_2
_geom_angle_site_symmetry_3
_geom_angle_publ_flag
O2 Mo O10 150.33(6) . . . yes
O2 Mo O11 99.09(6) . . . yes
O2 Mo O12 97.95(6) . . . yes
O2 Mo O13 79.98(5) . . . yes
O2 Mo N 74.60(6) . . . yes
O10 Mo O11 97.16(7) . . . yes
O10 Mo O12 101.31(6) . . . yes
O10 Mo O13 79.98(6) . . . yes
O10 Mo N 80.12(6) . . . yes
O11 Mo O12 105.74(8) . . . yes
O11 Mo O13 170.64(7) . . . yes
O11 Mo N 92.27(7) . . . yes
O12 Mo O13 83.59(6) . . . yes
O12 Mo N 161.51(7) . . . yes
O13 Mo N 78.48(5) . . . yes
C1 O1 C5 115.16(13) . . . yes
Mo O2 C1 118.51(12) . . . yes
C3 O4 C9 118.45(14) . . . yes
C4 O6 C11 118.93(15) . . . yes
C6 O8 C13 115.90(17) . . . yes
Mo O10 C17 137.43(13) . . . yes
Mo O13 C22 121.05(12) . . . yes
C22 O13 H 114(2) . . . no
Mo O13 H 116(2) . . . no
Mo N C15 128.46(14) . . . yes
Mo N C2 112.33(11) . . . yes
C2 N C15 119.20(16) . . . yes
O1 C1 C2 112.56(16) . . . yes
O2 C1 C2 108.29(15) . . . yes
O1 C1 O2 111.10(16) . . . yes
C1 C2 C3 110.63(15) . . . no
N C2 C1 105.54(15) . . . yes
N C2 C3 108.58(17) . . . yes
C2 C3 C4 111.17(14) . . . no
O4 C3 C4 110.05(15) . . . yes
O4 C3 C2 106.67(14) . . . yes
O6 C4 C5 107.31(14) . . . yes
C3 C4 C5 109.49(15) . . . no
O6 C4 C3 107.22(13) . . . yes
C4 C5 C6 109.91(17) . . . no
O1 C5 C4 109.84(15) . . . yes
O1 C5 C6 107.30(15) . . . yes
O8 C6 C5 110.49(18) . . . yes
O4 C9 C10 110.2(2) . . . yes
O5 C9 C10 125.5(2) . . . yes
O4 C9 O5 124.2(2) . . . yes
O7 C11 C12 125.8(2) . . . yes
O6 C11 O7 123.1(2) . . . yes
O6 C11 C12 111.09(18) . . . yes
O9 C13 C14 124.6(2) . . . yes
O8 C13 C14 111.7(2) . . . yes
O8 C13 O9 123.7(2) . . . yes
N C15 C16 124.25(17) . . . yes
C15 C16 C17 123.04(17) . . . no
C15 C16 C21 117.89(17) . . . no
C17 C16 C21 118.97(18) . . . no
O10 C17 C16 122.97(17) . . . yes
C16 C17 C18 119.43(19) . . . no
O10 C17 C18 117.55(18) . . . yes
C17 C18 C19 120.0(2) . . . no
C18 C19 C20 121.7(2) . . . no
C19 C20 C21 118.7(2) . . . no
C16 C21 C20 121.2(2) . . . no
O13 C22 C23 112.43(19) . . . yes
O1 C1 H11 103.8(13) . . . no
O2 C1 H11 111.4(12) . . . no
C2 C1 H11 109.7(13) . . . no
N C2 H21 113.9(13) . . . no
C1 C2 H21 109.2(14) . . . no
C3 C2 H21 109.0(14) . . . no
O4 C3 H31 107.5(12) . . . no
C2 C3 H31 109.3(11) . . . no
C4 C3 H31 112.0(13) . . . no
O6 C4 H41 109.1(14) . . . no
C3 C4 H41 111.9(13) . . . no
C5 C4 H41 111.6(14) . . . no
O1 C5 H51 113.2(11) . . . no
C4 C5 H51 104.6(11) . . . no
C6 C5 H51 112.0(12) . . . no
O8 C6 H61 107.2(17) . . . no
O8 C6 H62 107.0(15) . . . no
C5 C6 H61 110.4(16) . . . no
C5 C6 H62 111.6(14) . . . no
H61 C6 H62 110(2) . . . no
C9 C10 H101 117(5) . . . no
C9 C10 H102 110(2) . . . no
C9 C10 H103 106(3) . . . no
H101 C10 H102 100(6) . . . no
H101 C10 H103 119(6) . . . no
H102 C10 H103 103(4) . . . no
C11 C12 H121 112(3) . . . no
C11 C12 H122 110(2) . . . no
C11 C12 H123 106(3) . . . no
H121 C12 H122 118(4) . . . no
H121 C12 H123 94(4) . . . no
H122 C12 H123 117(4) . . . no
C13 C14 H141 117(3) . . . no
C13 C14 H142 112.4(19) . . . no
C13 C14 H143 103(3) . . . no
H141 C14 H142 86(3) . . . no
H141 C14 H143 115(3) . . . no
H142 C14 H143 123(3) . . . no
N C15 H151 117.8(12) . . . no
C16 C15 H151 118.0(12) . . . no
C17 C18 H181 123.2(17) . . . no
C19 C18 H181 116.8(17) . . . no
C18 C19 H191 119.0(19) . . . no
C20 C19 H191 119.3(19) . . . no
C19 C20 H201 120.1(18) . . . no
C21 C20 H201 121.1(18) . . . no
C16 C21 H211 120.0(15) . . . no
C20 C21 H211 118.7(15) . . . no
O13 C22 H221 106.4(16) . . . no
O13 C22 H222 111(2) . . . no
C23 C22 H221 112.7(14) . . . no
C23 C22 H222 103(2) . . . no
H221 C22 H222 111(3) . . . no
C22 C23 H231 109.8(19) . . . no
C22 C23 H232 113.0(19) . . . no
C22 C23 H233 108.0(19) . . . no
H231 C23 H232 107(3) . . . no
H231 C23 H233 113(3) . . . no
H232 C23 H233 106(3) . . . no

loop_
_geom_bond_atom_site_label_1
_geom_bond_atom_site_label_2
_geom_bond_distance
_geom_bond_site_symmetry_1
_geom_bond_site_symmetry_2
_geom_bond_publ_flag
Mo O2 1.9437(13) . . yes
Mo O10 1.9538(14) . . yes
Mo O11 1.6922(15) . . yes
Mo O12 1.7125(13) . . yes
Mo O13 2.3476(15) . . yes
Mo N 2.2848(15) . . yes
O1 C1 1.408(2) . . yes
O1 C5 1.435(2) . . yes
O2 C1 1.411(2) . . yes
O4 C3 1.450(2) . . yes
O4 C9 1.353(3) . . yes
O5 C9 1.193(3) . . yes
O6 C4 1.442(2) . . yes
O6 C11 1.353(3) . . yes
O7 C11 1.193(3) . . yes
O8 C6 1.432(3) . . yes
O8 C13 1.347(3) . . yes
O9 C13 1.194(3) . . yes
O10 C17 1.344(2) . . yes
O13 C22 1.451(3) . . yes
O13 H 0.67(2) . . no
N C15 1.289(2) . . yes
N C2 1.466(3) . . yes
C1 C2 1.528(3) . . no
C2 C3 1.527(3) . . no
C3 C4 1.513(3) . . no
C4 C5 1.524(3) . . no
C5 C6 1.516(3) . . no
C9 C10 1.495(4) . . no
C11 C12 1.488(3) . . no
C13 C14 1.491(4) . . no
C15 C16 1.442(3) . . no
C16 C21 1.412(3) . . no
C16 C17 1.405(3) . . no
C17 C18 1.399(3) . . no
C18 C19 1.377(4) . . no
C19 C20 1.391(4) . . no
C20 C21 1.378(3) . . no
C22 C23 1.487(4) . . no
C1 H11 0.98(2) . . no
C2 H21 0.96(2) . . no
C3 H31 0.92(2) . . no
C4 H41 0.94(2) . . no
C5 H51 0.939(19) . . no
C6 H61 0.98(3) . . no
C6 H62 0.94(2) . . no
C10 H101 0.79(7) . . no
C10 H102 0.88(4) . . no
C10 H103 0.90(5) . . no
C12 H121 0.84(5) . . no
C12 H122 0.91(4) . . no
C12 H123 0.84(4) . . no
C14 H141 1.05(5) . . no
C14 H142 0.93(3) . . no
C14 H143 0.94(4) . . no
C15 H151 0.96(2) . . no
C18 H181 0.91(3) . . no
C19 H191 0.89(3) . . no
C20 H201 0.83(3) . . no
C21 H211 0.98(3) . . no
C22 H221 1.02(3) . . no
C22 H222 1.15(4) . . no
C23 H231 0.93(3) . . no
C23 H232 0.95(3) . . no
C23 H233 1.02(3) . . no
